data_7233694
loop_
_publ_author_name
'Pengchong Xue'
'Boqi Yao'
'Jiabao Sun'
'Qiuxia Xu'
'Peng Chen'
'Zhenqi Zhang'
'Ran Lu'

_publ_section_title
;
 Phenothiazine-based benzoxazole derivates exhibiting mechanochromic
 luminescence: the effect of a bromine atom
;
_journal_name_full 'Journal of Materials Chemistry C'
_journal_page_first 3942
_journal_page_last 3950
_journal_paper_doi 10.1039/C4TC00061G
_journal_volume 2
_journal_year 2014
_chemical_formula_sum 'C23 H16 Br N2 O S'
_chemical_formula_weight 448.35
_space_group_IT_number 2
_space_group_name_Hall '-P 1'
_space_group_name_H-M_alt 'P -1'
_symmetry_cell_setting triclinic
_symmetry_space_group_name_H-M 'P -1'
_atom_sites_solution_hydrogens geom
_atom_sites_solution_primary direct
_atom_sites_solution_secondary difmap
_cell_angle_alpha 93.04(3)
_cell_angle_beta 91.76(3)
_cell_angle_gamma 99.00(3)
_cell_formula_units_Z 2
_cell_length_a 4.1159(8)
_cell_length_b 11.407(2)
_cell_length_c 20.162(4)
_cell_measurement_reflns_used 7949
_cell_measurement_temperature 293(2)
_cell_measurement_theta_max 57.28
_cell_measurement_theta_min 6.08
_cell_volume 932.9(3)
_computing_cell_refinement RAPID-AUTO
_computing_data_collection 'RAPID-AUTO (Rigaku Corporation, 1998)'
_computing_data_reduction 'CrystalStructure (Rigaku/MSC and Rigaku Corporation, 2002)'
_computing_molecular_graphics 'ORTEP-II (Johnson, 1976)'
_computing_publication_material SHELXL-97
_computing_structure_refinement 'SHELXL-97 (Sheldrick, 1997)'
_computing_structure_solution 'SHELXS-97 (Sheldrick, 1997)'
_diffrn_ambient_temperature 295(2)
_diffrn_detector_area_resol_mean 10.000
_diffrn_measured_fraction_theta_full 0.969
_diffrn_measured_fraction_theta_max 0.956
_diffrn_measurement_device_type 'Rigaku RAXIS-RAPID'
_diffrn_measurement_method '\w scan'
_diffrn_radiation_monochromator graphite
_diffrn_radiation_source 'fine-focus sealed tube'
_diffrn_radiation_type MoK\a
_diffrn_radiation_wavelength 0.71073
_diffrn_reflns_av_R_equivalents 0.0633
_diffrn_reflns_av_sigmaI/netI 0.0920
_diffrn_reflns_limit_h_max 4
_diffrn_reflns_limit_h_min -5
_diffrn_reflns_limit_k_max 14
_diffrn_reflns_limit_k_min -14
_diffrn_reflns_limit_l_max 26
_diffrn_reflns_limit_l_min -26
_diffrn_reflns_number 8887
_diffrn_reflns_theta_full 26.00
_diffrn_reflns_theta_max 27.48
_diffrn_reflns_theta_min 3.04
_diffrn_standards_decay_% 0
_diffrn_standards_interval_count 0
_diffrn_standards_interval_time 0
_diffrn_standards_number 0
_exptl_absorpt_coefficient_mu 2.332
_exptl_absorpt_correction_T_max 0.792
_exptl_absorpt_correction_T_min 0.763
_exptl_absorpt_correction_type multi-scan
_exptl_absorpt_process_details 'ABSCOR (Higashi, 1995)'
_exptl_crystal_colour yellow-green
_exptl_crystal_density_diffrn 1.596
_exptl_crystal_density_method 'not measured'
_exptl_crystal_description block
_exptl_crystal_F_000 454
_exptl_crystal_size_max 0.12
_exptl_crystal_size_mid 0.11
_exptl_crystal_size_min 0.10
_refine_diff_density_max 0.835
_refine_diff_density_min -0.634
_refine_diff_density_rms 0.141
_refine_ls_extinction_method none
_refine_ls_goodness_of_fit_ref 1.109
_refine_ls_hydrogen_treatment constr
_refine_ls_matrix_type full
_refine_ls_number_parameters 253
_refine_ls_number_reflns 4103
_refine_ls_number_restraints 0
_refine_ls_restrained_S_all 1.109
_refine_ls_R_factor_all 0.0756
_refine_ls_R_factor_gt 0.0559
_refine_ls_shift/su_max 0.001
_refine_ls_shift/su_mean 0.000
_refine_ls_structure_factor_coef Fsqd
_refine_ls_weighting_details 'calc w=1/[\s^2^(Fo^2^)+(0.0627P)^2^+1.8885P] where P=(Fo^2^+2Fc^2^)/3'
_refine_ls_weighting_scheme calc
_refine_ls_wR_factor_gt 0.1368
_refine_ls_wR_factor_ref 0.1606
_reflns_number_gt 3185
_reflns_number_total 4103
_reflns_threshold_expression >2sigma(I)
_cod_data_source_file J-Mater-Chem-C-2014-2-3942-2.cif
_cod_data_source_block d
_cod_original_sg_symbol_H-M P-1
_cod_database_code 7233694

loop_
_symmetry_equiv_pos_as_xyz
'x, y, z'
'-x, -y, -z'

loop_
_atom_site_label
_atom_site_type_symbol
_atom_site_fract_x
_atom_site_fract_y
_atom_site_fract_z
_atom_site_U_iso_or_equiv
_atom_site_adp_type
_atom_site_occupancy
_atom_site_symmetry_multiplicity
_atom_site_calc_flag
_atom_site_refinement_flags
_atom_site_disorder_assembly
_atom_site_disorder_group
Br1 Br 0.24000(12) 0.86891(4) 0.09043(2) 0.02889(18) Uani 1 1 d . . .
S1 S 0.0101(3) 0.88267(10) -0.18018(6) 0.0255(3) Uani 1 1 d . . .
N2 N -0.3436(9) 0.6264(3) -0.17519(18) 0.0214(8) Uani 1 1 d . . .
O1 O 0.6608(9) 0.8298(3) -0.52125(16) 0.0268(7) Uani 1 1 d . . .
C23 C -0.1231(11) 0.6791(4) 0.0061(2) 0.0248(10) Uani 1 1 d . . .
H23A H -0.1597 0.6394 0.0449 0.030 Uiso 1 1 calc R . .
C11 C 0.1595(11) 0.7908(4) -0.3001(2) 0.0223(9) Uani 1 1 d . . .
H11A H 0.2920 0.8642 -0.3027 0.027 Uiso 1 1 calc R . .
C22 C 0.0599(11) 0.7930(4) 0.0086(2) 0.0237(9) Uani 1 1 d . . .
C10 C 0.1302(11) 0.7091(4) -0.3548(2) 0.0223(9) Uani 1 1 d . . .
C19 C -0.2055(10) 0.6817(4) -0.1138(2) 0.0188(8) Uani 1 1 d . . .
C20 C -0.0229(11) 0.7977(4) -0.1097(2) 0.0212(9) Uani 1 1 d . . .
C12 C -0.0025(11) 0.7660(4) -0.2421(2) 0.0211(9) Uani 1 1 d . . .
N1 N 0.6195(10) 0.6465(3) -0.57329(19) 0.0256(8) Uani 1 1 d . . .
C15 C -0.0752(12) 0.5988(4) -0.3496(2) 0.0250(10) Uani 1 1 d . . .
H15A H -0.1045 0.5435 -0.3857 0.030 Uiso 1 1 calc R . .
C24 C -0.2502(11) 0.6252(4) -0.0542(2) 0.0231(9) Uani 1 1 d . . .
H24A H -0.3694 0.5488 -0.0552 0.028 Uiso 1 1 calc R . .
C5 C 0.7922(11) 0.7295(4) -0.6122(2) 0.0232(9) Uani 1 1 d . . .
C17 C -0.5830(11) 0.5191(4) -0.1741(2) 0.0235(9) Uani 1 1 d . . .
H17A H -0.8080 0.5212 -0.1768 0.028 Uiso 1 1 calc R . .
C9 C 0.3102(11) 0.7397(4) -0.4143(2) 0.0252(10) Uani 1 1 d . . .
H9A H 0.4002 0.8194 -0.4165 0.030 Uiso 1 1 calc R . .
C21 C 0.1136(11) 0.8513(4) -0.0497(2) 0.0216(9) Uani 1 1 d . . .
H21A H 0.2411 0.9263 -0.0485 0.026 Uiso 1 1 calc R . .
C14 C -0.2328(11) 0.5721(4) -0.2916(2) 0.0233(9) Uani 1 1 d . . .
H14A H -0.3678 0.4991 -0.2892 0.028 Uiso 1 1 calc R . .
C18 C -0.4484(12) 0.4013(4) -0.1683(2) 0.0247(10) Uani 1 1 d . . .
H18A H -0.6287 0.3368 -0.1682 0.037 Uiso 1 1 calc R . .
H18B H -0.3179 0.4047 -0.1278 0.037 Uiso 1 1 calc R . .
H18C H -0.3146 0.3891 -0.2055 0.037 Uiso 1 1 calc R . .
C6 C 0.9284(12) 0.7161(4) -0.6742(2) 0.0286(10) Uani 1 1 d . . .
H6A H 0.9155 0.6420 -0.6966 0.034 Uiso 1 1 calc R . .
C13 C -0.1921(11) 0.6547(4) -0.2352(2) 0.0208(9) Uani 1 1 d . . .
C8 C 0.3614(12) 0.6686(4) -0.4655(2) 0.0249(10) Uani 1 1 d . . .
H8A H 0.2737 0.5884 -0.4651 0.030 Uiso 1 1 calc R . .
C4 C 0.8231(12) 0.8428(4) -0.5797(2) 0.0258(10) Uani 1 1 d . . .
C7 C 0.5456(12) 0.7087(4) -0.5216(2) 0.0237(9) Uani 1 1 d . . .
C3 C 0.9761(13) 0.9457(4) -0.6051(3) 0.0327(11) Uani 1 1 d . . .
H3A H 0.9906 1.0194 -0.5822 0.039 Uiso 1 1 calc R . .
C2 C 1.1072(13) 0.9325(4) -0.6668(3) 0.0312(11) Uani 1 1 d . . .
H2A H 1.2124 0.9993 -0.6865 0.037 Uiso 1 1 calc R . .
C1 C 1.0848(12) 0.8195(5) -0.7009(2) 0.0316(11) Uani 1 1 d . . .
H1A H 1.1771 0.8140 -0.7422 0.038 Uiso 1 1 calc R . .

loop_
_atom_site_aniso_label
_atom_site_aniso_U_11
_atom_site_aniso_U_22
_atom_site_aniso_U_33
_atom_site_aniso_U_23
_atom_site_aniso_U_13
_atom_site_aniso_U_12
Br1 0.0374(3) 0.0257(3) 0.0225(3) -0.00092(18) -0.00133(19) 0.0029(2)
S1 0.0379(7) 0.0168(5) 0.0217(6) 0.0014(4) 0.0045(5) 0.0031(5)
N2 0.0220(19) 0.0223(18) 0.0198(19) 0.0012(14) 0.0036(15) 0.0026(17)
O1 0.039(2) 0.0198(15) 0.0216(16) -0.0001(12) 0.0049(14) 0.0051(16)
C23 0.025(2) 0.027(2) 0.022(2) 0.0046(18) 0.0066(18) 0.003(2)
C11 0.022(2) 0.020(2) 0.024(2) 0.0040(17) 0.0010(18) 0.0009(19)
C22 0.024(2) 0.024(2) 0.023(2) -0.0021(17) 0.0016(18) 0.005(2)
C10 0.021(2) 0.025(2) 0.021(2) 0.0035(17) 0.0013(17) 0.002(2)
C19 0.017(2) 0.017(2) 0.022(2) -0.0007(16) 0.0033(16) 0.0012(18)
C20 0.022(2) 0.022(2) 0.020(2) 0.0029(17) 0.0063(17) 0.0035(19)
C12 0.022(2) 0.019(2) 0.022(2) 0.0016(17) 0.0003(17) 0.0032(19)
N1 0.033(2) 0.0214(19) 0.022(2) -0.0001(15) 0.0027(16) 0.0018(18)
C15 0.030(2) 0.027(2) 0.019(2) 0.0010(17) -0.0009(18) 0.008(2)
C24 0.021(2) 0.019(2) 0.027(2) 0.0019(17) 0.0061(18) -0.0021(19)
C5 0.024(2) 0.024(2) 0.022(2) 0.0020(17) 0.0011(18) 0.007(2)
C17 0.015(2) 0.026(2) 0.029(2) 0.0033(18) 0.0033(17) -0.0007(19)
C9 0.024(2) 0.026(2) 0.026(2) 0.0068(18) 0.0003(18) 0.004(2)
C21 0.021(2) 0.016(2) 0.028(2) 0.0012(17) 0.0053(18) 0.0045(19)
C14 0.023(2) 0.024(2) 0.023(2) 0.0042(17) -0.0006(18) 0.004(2)
C18 0.027(2) 0.021(2) 0.025(2) 0.0014(17) 0.0031(19) -0.001(2)
C6 0.032(3) 0.026(2) 0.027(3) -0.0024(19) 0.006(2) 0.004(2)
C13 0.022(2) 0.022(2) 0.019(2) 0.0030(17) 0.0014(17) 0.007(2)
C8 0.028(2) 0.023(2) 0.023(2) 0.0038(17) 0.0012(18) 0.002(2)
C4 0.033(3) 0.029(2) 0.017(2) 0.0021(18) 0.0016(18) 0.008(2)
C7 0.027(2) 0.020(2) 0.023(2) 0.0019(17) -0.0035(18) 0.002(2)
C3 0.042(3) 0.024(2) 0.032(3) 0.002(2) 0.003(2) 0.002(2)
C2 0.033(3) 0.025(2) 0.036(3) 0.008(2) 0.005(2) 0.004(2)
C1 0.029(3) 0.040(3) 0.026(2) 0.005(2) 0.007(2) 0.004(2)

loop_
_atom_type_symbol
_atom_type_description
_atom_type_scat_dispersion_real
_atom_type_scat_dispersion_imag
_atom_type_scat_source
C C 0.0033 0.0016 'International Tables Vol C Tables 4.2.6.8 and 6.1.1.4'
H H 0.0000 0.0000 'International Tables Vol C Tables 4.2.6.8 and 6.1.1.4'
N N 0.0061 0.0033 'International Tables Vol C Tables 4.2.6.8 and 6.1.1.4'
O O 0.0106 0.0060 'International Tables Vol C Tables 4.2.6.8 and 6.1.1.4'
Br Br -0.2901 2.4595 'International Tables Vol C Tables 4.2.6.8 and 6.1.1.4'
S S 0.1246 0.1234 'International Tables Vol C Tables 4.2.6.8 and 6.1.1.4'

loop_
_geom_angle_atom_site_label_1
_geom_angle_atom_site_label_2
_geom_angle_atom_site_label_3
_geom_angle
_geom_angle_site_symmetry_1
_geom_angle_site_symmetry_3
C20 S1 C12 98.9(2) . .
C13 N2 C19 120.4(4) . .
C13 N2 C17 118.8(4) . .
C19 N2 C17 118.6(4) . .
C4 O1 C7 104.0(3) . .
C24 C23 C22 120.0(4) . .
C12 C11 C10 122.0(4) . .
C21 C22 C23 119.5(4) . .
C21 C22 Br1 119.5(3) . .
C23 C22 Br1 121.0(3) . .
C11 C10 C15 117.7(4) . .
C11 C10 C9 119.5(4) . .
C15 C10 C9 122.7(4) . .
C24 C19 C20 116.7(4) . .
C24 C19 N2 121.6(4) . .
C20 C19 N2 121.7(4) . .
C21 C20 C19 121.5(4) . .
C21 C20 S1 118.0(3) . .
C19 C20 S1 120.3(3) . .
C11 C12 C13 120.6(4) . .
C11 C12 S1 118.0(3) . .
C13 C12 S1 121.2(3) . .
C7 N1 C5 104.4(4) . .
C14 C15 C10 120.8(4) . .
C23 C24 C19 122.2(4) . .
N1 C5 C6 130.8(4) . .
N1 C5 C4 109.5(4) . .
C6 C5 C4 119.7(4) . .
N2 C17 C18 117.0(4) . .
C8 C9 C10 128.2(5) . .
C22 C21 C20 120.1(4) . .
C15 C14 C13 121.0(4) . .
C1 C6 C5 116.6(4) . .
C12 C13 N2 121.1(4) . .
C12 C13 C14 117.6(4) . .
N2 C13 C14 121.3(4) . .
C9 C8 C7 123.4(4) . .
C3 C4 O1 128.2(4) . .
C3 C4 C5 124.7(4) . .
O1 C4 C5 107.1(4) . .
N1 C7 O1 115.0(4) . .
N1 C7 C8 128.5(4) . .
O1 C7 C8 116.4(4) . .
C4 C3 C2 115.6(5) . .
C3 C2 C1 121.5(4) . .
C6 C1 C2 122.0(4) . .

loop_
_geom_bond_atom_site_label_1
_geom_bond_atom_site_label_2
_geom_bond_distance
_geom_bond_site_symmetry_2
Br1 C22 1.896(5) .
S1 C20 1.758(4) .
S1 C12 1.769(5) .
N2 C13 1.408(5) .
N2 C19 1.420(6) .
N2 C17 1.448(6) .
O1 C4 1.377(5) .
O1 C7 1.388(5) .
C23 C24 1.382(7) .
C23 C22 1.394(7) .
C11 C12 1.384(6) .
C11 C10 1.395(6) .
C22 C21 1.386(6) .
C10 C15 1.412(7) .
C10 C9 1.459(6) .
C19 C24 1.396(6) .
C19 C20 1.413(6) .
C20 C21 1.389(6) .
C12 C13 1.399(6) .
N1 C7 1.301(6) .
N1 C5 1.386(6) .
C15 C14 1.380(6) .
C5 C6 1.397(6) .
C5 C4 1.403(6) .
C17 C18 1.539(6) .
C9 C8 1.321(7) .
C14 C13 1.426(6) .
C6 C1 1.394(7) .
C8 C7 1.436(6) .
C4 C3 1.374(7) .
C3 C2 1.383(7) .
C2 C1 1.417(7) .
